data_2004136
loop_
_publ_author_name
'Schaible, H.-G.'
'Bats, J. W.'
'Engels, J. W.'

_publ_section_title
;
 5'-Azido-2',5'-dideoxythymidine
;
_journal_issue 11
_journal_name_full 'Acta Crystallographica Section C'
_journal_page_first 2410
_journal_page_last 2412
_journal_paper_doi 10.1107/S0108270195009310
_journal_volume 51
_journal_year 1995
_chemical_formula_sum 'C10 H13 N5 O4'
_chemical_formula_weight 267.25
_space_group_IT_number 4
_symmetry_cell_setting monoclinic
_symmetry_space_group_name_Hall 'P 2yb'
_symmetry_space_group_name_H-M 'P 1 21 1'
_atom_type_scat_source IntTabC
_cell_angle_alpha 90
_cell_angle_beta 90.61(1)
_cell_angle_gamma 90
_cell_formula_units_Z 4
_cell_length_a 5.381(1)
_cell_length_b 24.265(2)
_cell_length_c 8.988(2)
_cell_measurement_reflns_used 25
_cell_measurement_temperature 130
_cell_measurement_theta_max 69
_cell_measurement_theta_min 50
_cell_volume 1173.5(4)
_computing_cell_refinement 'CAD-4 Software'
_computing_data_collection 'CAD4 Software (Enraf-Nonius, 1989)'
_computing_data_reduction 'SDP (B. A. Frenz & Associates, 1985)'
_computing_molecular_graphics 'SHELXTL-Plus (Sheldrick, 1991)'
_computing_structure_refinement 'SHELXL93 (Sheldrick, 1993)'
_computing_structure_solution 'SHELXS86 (Sheldrick, 1985)'
_diffrn_measurement_device 'Enraf-Nonius CAD-4'
_diffrn_measurement_method '\w scans'
_diffrn_radiation_type CuK\a
_diffrn_radiation_wavelength 1.54184
_diffrn_reflns_av_R_equivalents 0.019
_diffrn_reflns_limit_h_max 6
_diffrn_reflns_limit_h_min 0
_diffrn_reflns_limit_k_max 29
_diffrn_reflns_limit_k_min -29
_diffrn_reflns_limit_l_max 10
_diffrn_reflns_limit_l_min -10
_diffrn_reflns_number 4958
_diffrn_reflns_theta_max 70
_diffrn_standards_decay_% 3
_diffrn_standards_interval_time 92
_diffrn_standards_number 3
_exptl_absorpt_coefficient_mu 0.97
_exptl_absorpt_correction_T_max 1.00
_exptl_absorpt_correction_T_min 0.85
_exptl_absorpt_correction_type '\y scans of 6 reflections'
_exptl_crystal_colour colourless
_exptl_crystal_density_diffrn 1.513
_exptl_crystal_description rod
_exptl_crystal_size_max 0.75
_exptl_crystal_size_mid 0.28
_exptl_crystal_size_min 0.14
_refine_diff_density_max 0.25
_refine_diff_density_min -0.19
_refine_ls_abs_structure_details 'Flack (1983)'
_refine_ls_abs_structure_Flack 0.12(10)
_refine_ls_extinction_coef 0.0069(6)
_refine_ls_extinction_method 'SHELXL93 (Sheldrick, 1993)'
_refine_ls_goodness_of_fit_obs 2.39
_refine_ls_hydrogen_treatment refU
_refine_ls_number_parameters 447
_refine_ls_number_reflns 4448
_refine_ls_R_factor_obs 0.027
_refine_ls_shift/esd_max 0.09
_refine_ls_structure_factor_coef Fsqd
_refine_ls_weighting_details 'w = 1/[\s^2^(F^2^)+(0.03F^2^)^2^]'
_refine_ls_weighting_scheme calc
_refine_ls_wR_factor_obs 0.081
_reflns_number_observed 4447
_reflns_number_total 4448
_reflns_observed_criterion I>0\s(I)
_cod_data_source_file jz1044.cif
_cod_data_source_block jz1044a
_cod_depositor_comments
;
The following automatic conversions were performed:

'_refine_ls_weighting_scheme' value ' 1/[\s^2^(F^2^)+(0.03F^2^)^2^]'
was changed to 'calc'. New tag '_refine_ls_weighting_details' was
created. The value of the new tag was set to 'w =
1/[\s^2^(F^2^)+(0.03F^2^)^2^]'.

Automatic conversion script
Id: cif_fix_values 3143 2015-03-26 13:38:13Z robertas 
;
_cod_original_cell_volume 1173.4(5)
_cod_original_sg_symbol_Hall 'P 2y1'
_cod_original_sg_symbol_H-M 'P 21'
_cod_database_code 2004136

loop_
_symmetry_equiv_pos_as_xyz
x,y,z
-x,y+1/2,-z

loop_
_atom_site_label
_atom_site_fract_x
_atom_site_fract_y
_atom_site_fract_z
_atom_site_U_iso_or_equiv
O(3') 0.2361(2) 0.75170 0.1735(1) 0.0200(3)
O(4') 0.1086(2) 0.85351(6) 0.4039(1) 0.0181(2)
O(2) 0.0637(2) 0.72872(6) 0.6883(1) 0.0190(2)
O(4) -0.5528(2) 0.81112(6) 0.9472(1) 0.0223(2)
O(3'A) 0.7473(2) 0.68407(6) 1.0343(1) 0.0200(2)
O(4'A) 0.6326(2) 0.58629(6) 0.7986(1) 0.0170(2)
O(2A) 0.5588(2) 0.70782(6) 0.5133(1) 0.0202(2)
O(4A) -0.0531(2) 0.61969(6) 0.2574(1) 0.0240(2)
N(5') -0.1802(3) 0.90726(8) 0.1620(2) 0.0320(3)
N(6') -0.2648(3) 0.93366(7) 0.2614(2) 0.0294(3)
N(7') -0.3722(3) 0.95798(8) 0.3504(2) 0.0380(4)
N(1) -0.1138(2) 0.80644(7) 0.5875(1) 0.0147(2)
N(3) -0.2364(2) 0.77307(7) 0.8184(1) 0.0159(2)
N(5'A) 0.3098(2) 0.53339(7) 1.0103(2) 0.0254(3)
N(6'A) 0.2109(2) 0.50112(7) 1.0940(2) 0.0226(3)
N(7'A) 0.0981(3) 0.47214(8) 1.1665(2) 0.0331(3)
N(1A) 0.3861(2) 0.63122(6) 0.6205(1) 0.0139(2)
N(3A) 0.2578(2) 0.66121(7) 0.3871(1) 0.0161(2)
C(1') 0.0303(3) 0.80008(7) 0.4524(2) 0.0153(3)
C(2') -0.1131(3) 0.77713(8) 0.3187(2) 0.0167(3)
C(3') 0.0548(3) 0.79402(7) 0.1917(2) 0.0164(3)
C(4') 0.1743(3) 0.84822(7) 0.2497(2) 0.0168(3)
C(5') 0.0956(3) 0.90007(8) 0.1673(2) 0.0250(3)
C(2) -0.0835(3) 0.76638(7) 0.6968(2) 0.0140(3)
C(4) -0.4218(3) 0.81156(7) 0.8356(2) 0.0163(3)
C(5) -0.4461(3) 0.85149(7) 0.7161(2) 0.0168(3)
C(6) -0.2937(3) 0.84639(7) 0.5985(2) 0.0167(3)
C(7) -0.6355(3) 0.89622(8) 0.7294(2) 0.0216(3)
C(1'A) 0.5363(3) 0.63891(7) 0.7555(2) 0.0142(3)
C(2'A) 0.3928(3) 0.65886(7) 0.8900(2) 0.0152(3)
C(3'A) 0.5659(3) 0.64180(7) 1.0168(2) 0.0153(3)
C(4'A) 0.6826(2) 0.58803(7) 0.9567(2) 0.0149(3)
C(5'A) 0.5860(2) 0.53565(7) 1.0267(2) 0.0171(3)
C(2A) 0.4127(3) 0.66983(7) 0.5081(1) 0.0147(3)
C(4A) 0.0761(3) 0.62148(7) 0.3718(2) 0.0158(3)
C(5A) 0.0521(3) 0.58388(8) 0.4964(2) 0.0162(3)
C(6A) 0.2046(3) 0.59120(7) 0.6145(2) 0.0156(3)
C(7A) -0.1409(3) 0.53915(8) 0.4881(2) 0.0202(3)
H(03') 0.323(4) 0.762(1) 0.106(3) 0.031(6)
H(03'A) 0.847(4) 0.673(1) 1.109(3) 0.030(5)
H(03) -0.208(4) 0.748(1) 0.887(3) 0.035(6)
H(03A) 0.267(4) 0.687(1) 0.310(3) 0.034(6)
H(1') 0.178(4) 0.7768(8) 0.476(2) 0.018(4)
H(2'1) -0.266(4) 0.7977(8) 0.314(2) 0.019(4)
H(2'2) -0.141(4) 0.736(1) 0.324(2) 0.026(5)
H(3') -0.040(3) 0.8013(7) 0.103(2) 0.006(4)
H(4') 0.352(5) 0.844(1) 0.242(3) 0.040(6)
H(5'1) 0.169(4) 0.935(1) 0.217(2) 0.031(5)
H(5'2) 0.151(4) 0.8962(9) 0.065(2) 0.023(5)
H(6) -0.305(4) 0.8726(9) 0.513(2) 0.027(5)
H(71) -0.588(4) 0.921(1) 0.820(3) 0.030(5)
H(72) -0.797(4) 0.881(1) 0.738(2) 0.029(5)
H(73) -0.615(5) 0.919(1) 0.642(3) 0.045(7)
H(1'A) 0.674(3) 0.6631(7) 0.733(2) 0.004(3)
H(2'A1) 0.239(4) 0.6370(9) 0.898(2) 0.026(5)
H(2'A2) 0.349(4) 0.6979(9) 0.885(2) 0.020(5)
H(3'A) 0.475(3) 0.6354(7) 1.110(2) 0.007(4)
H(4'A) 0.854(4) 0.5886(9) 0.971(2) 0.021(5)
H(5'A1) 0.651(4) 0.5043(9) 0.978(2) 0.017(4)
H(5'A2) 0.637(4) 0.5336(9) 1.127(2) 0.026(5)
H(6A) 0.188(4) 0.5680(9) 0.700(2) 0.021(5)
H(7A1) -0.080(4) 0.514(1) 0.418(3) 0.030(5)
H(7A2) -0.301(4) 0.553(1) 0.456(3) 0.032(6)
H(7A3) -0.160(4) 0.524(1) 0.581(3) 0.040(6)

loop_
_geom_angle_atom_site_label_1
_geom_angle_atom_site_label_2
_geom_angle_atom_site_label_3
_geom_angle
_geom_angle_publ_flag
C(1') O(4') C(4') 106.80(10) yes
C(1'A) O(4'A) C(4'A) 107.70(10) yes
N(6') N(5') C(5') 115.20(10) yes
N(5') N(6') N(7') 172.3(2) yes
C(1') N(1) C(2) 117.10(10) yes
C(1') N(1) C(6) 121.10(10) yes
C(2) N(1) C(6) 121.30(10) yes
C(2) N(3) C(4) 127.30(10) yes
N(6'A) N(5'A) C(5'A) 113.90(10) yes
N(5'A) N(6'A) N(7'A) 173.8(2) yes
C(1'A) N(1A) C(2A) 117.30(10) yes
C(1'A) N(1A) C(6A) 120.50(10) yes
C(2A) N(1A) C(6A) 121.70(10) yes
C(2A) N(3A) C(4A) 127.30(10) yes
O(4') C(1') N(1) 108.60(10) yes
O(4') C(1') C(2') 103.80(10) yes
N(1) C(1') C(2') 115.20(10) yes
C(1') C(2') C(3') 101.10(10) yes
O(3') C(3') C(2') 107.70(10) yes
O(3') C(3') C(4') 111.50(10) yes
C(2') C(3') C(4') 102.90(10) yes
O(4') C(4') C(3') 107.10(10) yes
O(4') C(4') C(5') 109.00(10) yes
C(3') C(4') C(5') 115.20(10) yes
N(5') C(5') C(4') 112.60(10) yes
O(2) C(2) N(1) 123.70(10) yes
O(2) C(2) N(3) 122.20(10) yes
N(1) C(2) N(3) 114.20(10) yes
O(4) C(4) N(3) 120.50(10) yes
O(4) C(4) C(5) 124.10(10) yes
N(3) C(4) C(5) 115.50(10) yes
C(4) C(5) C(6) 117.80(10) yes
C(4) C(5) C(7) 118.80(10) yes
C(6) C(5) C(7) 123.30(10) yes
N(1) C(6) C(5) 123.70(10) yes
O(4'A) C(1'A) N(1A) 107.80(10) yes
O(4'A) C(1'A) C(2'A) 104.70(10) yes
N(1A) C(1'A) C(2'A) 114.80(10) yes
C(1'A) C(2'A) C(3'A) 101.40(10) yes
O(3'A) C(3'A) C(2'A) 107.50(10) yes
O(3'A) C(3'A) C(4'A) 111.40(10) yes
C(2'A) C(3'A) C(4'A) 102.40(10) yes
O(4'A) C(4'A) C(3'A) 107.20(10) yes
O(4'A) C(4'A) C(5'A) 108.90(10) yes
C(3'A) C(4'A) C(5'A) 114.90(10) yes
N(5'A) C(5'A) C(4'A) 109.60(10) yes
O(2A) C(2A) N(1A) 123.90(10) yes
O(2A) C(2A) N(3A) 122.20(10) yes
N(1A) C(2A) N(3A) 114.00(10) yes
O(4A) C(4A) N(3A) 120.00(10) yes
O(4A) C(4A) C(5A) 124.50(10) yes
N(3A) C(4A) C(5A) 115.50(10) yes
C(4A) C(5A) C(6A) 117.80(10) yes
C(4A) C(5A) C(7A) 118.80(10) yes
C(6A) C(5A) C(7A) 123.30(10) yes
N(1A) C(6A) C(5A) 123.30(10) yes

loop_
_geom_bond_atom_site_label_1
_geom_bond_atom_site_label_2
_geom_bond_distance
_geom_bond_publ_flag
O(3') C(3') 1.427(2) yes
O(4') C(1') 1.433(2) yes
O(4') C(4') 1.439(2) yes
O(2) C(2) 1.212(2) yes
O(4) C(4) 1.232(2) yes
O(3'A) C(3'A) 1.424(2) yes
O(4'A) C(1'A) 1.430(2) yes
O(4'A) C(4'A) 1.444(2) yes
O(2A) C(2A) 1.212(2) yes
O(4A) C(4A) 1.236(2) yes
N(5') N(6') 1.194(2) yes
N(5') C(5') 1.494(2) yes
N(6') N(7') 1.154(2) yes
N(1) C(1') 1.456(2) yes
N(1) C(2) 1.390(2) yes
N(1) C(6) 1.374(2) yes
N(3) C(2) 1.385(2) yes
N(3) C(4) 1.376(2) yes
N(5'A) N(6'A) 1.213(2) yes
N(5'A) C(5'A) 1.493(2) yes
N(6'A) N(7'A) 1.139(2) yes
N(1A) C(1'A) 1.462(2) yes
N(1A) C(2A) 1.387(2) yes
N(1A) C(6A) 1.378(2) yes
N(3A) C(2A) 1.379(2) yes
N(3A) C(4A) 1.379(2) yes
C(1') C(2') 1.526(3) yes
C(2') C(3') 1.520(2) yes
C(3') C(4') 1.552(2) yes
C(4') C(5') 1.518(2) yes
C(4) C(5) 1.451(2) yes
C(5) C(6) 1.351(2) yes
C(5) C(7) 1.494(2) yes
C(1'A) C(2'A) 1.521(2) yes
C(2'A) C(3'A) 1.521(2) yes
C(3'A) C(4'A) 1.548(2) yes
C(4'A) C(5'A) 1.513(2) yes
C(4A) C(5A) 1.452(2) yes
C(5A) C(6A) 1.346(2) yes
C(5A) C(7A) 1.503(2) yes

loop_
_geom_torsion_atom_site_label_1
_geom_torsion_atom_site_label_2
_geom_torsion_atom_site_label_3
_geom_torsion_atom_site_label_4
_geom_torsion
_geom_torsion_publ_flag
C(4') O(4') C(1') C(2') -38.10(10) yes
C(1') O(4') C(4') C(3') 17.80(10) yes
C(4'A) O(4'A) C(1'A) C(2'A) -32.40(10) yes
C(1'A) O(4'A) C(4'A) C(3'A) 10.40(10) yes
N(6') N(5') C(5') C(4') 91.6(2) yes
C(2) N(1) C(1') O(4') -142.60(10) yes
C(2) N(1) C(1') C(2') 101.6(2) yes
C(6) N(1) C(1') O(4') 45.2(2) yes
C(6) N(1) C(1') C(2') -70.6(2) yes
N(6'A) N(5'A) C(5'A) C(4'A) -162.1(2) yes
C(2A) N(1A) C(1'A) O(4'A) -137.20(10) yes
C(2A) N(1A) C(1'A) C(2'A) 106.5(2) yes
C(6A) N(1A) C(1'A) O(4'A) 50.7(2) yes
C(6A) N(1A) C(1'A) C(2'A) -65.6(2) yes
O(4') C(1') C(2') C(3') 42.9(2) yes
C(1') C(2') C(3') C(4') -30.8(2) yes
C(2') C(3') C(4') O(4') 9.5(2) yes
O(4') C(4') C(5') N(5') -65.7(2) yes
C(3') C(4') C(5') N(5') 54.6(2) yes
O(4'A) C(1'A) C(2'A) C(3'A) 41.20(10) yes
C(1'A) C(2'A) C(3'A) C(4'A) -33.30(10) yes
C(2'A) C(3'A) C(4'A) O(4'A) 15.40(10) yes
O(4'A) C(4'A) C(5'A) N(5'A) -64.6(2) yes
C(3'A) C(4'A) C(5'A) N(5'A) 55.6(2) yes
